data_7018756
loop_
_publ_author_name
'P\"ollnitz, Alpar'
'Silvestru, Cristian'
'Carpentier, Jean-Fran\,cois'
'Silvestru, Anca'

_publ_section_title
;
 Diorganodiselenides and zinc(ii) organoselenolates containing (imino)aryl
 groups of type 2-(RN[double bond, length as m-dash]CH)C(6)H(4).
;
_journal_issue 16
_journal_name_full 'Dalton transactions (Cambridge, England : 2003)'
_journal_page_first 5060
_journal_page_last 5070
_journal_paper_doi 10.1039/c2dt30098b
_journal_volume 41
_journal_year 2012
_chemical_formula_moiety 'C38 H44 N2 Se2 Zn'
_chemical_formula_sum 'C38 H44 N2 Se2 Zn'
_chemical_formula_weight 752.04
_chemical_name_systematic
;
?
;
_space_group_IT_number 15
_symmetry_cell_setting monoclinic
_symmetry_space_group_name_Hall '-C 2yc'
_symmetry_space_group_name_H-M 'C 1 2/c 1'
_atom_sites_solution_hydrogens geom
_atom_sites_solution_primary direct
_atom_sites_solution_secondary difmap
_audit_creation_method SHELXL-97
_cell_angle_alpha 90.00
_cell_angle_beta 101.281(2)
_cell_angle_gamma 90.00
_cell_formula_units_Z 4
_cell_length_a 15.0512(16)
_cell_length_b 13.1067(14)
_cell_length_c 18.4747(19)
_cell_measurement_reflns_used 3526
_cell_measurement_temperature 297(2)
_cell_measurement_theta_max 23.52
_cell_measurement_theta_min 2.23
_cell_volume 3574.1(7)
_computing_cell_refinement 'Bruker SMART'
_computing_data_collection 'Bruker SMART'
_computing_data_reduction 'Bruker SAINT'
_computing_molecular_graphics 'Bruker SHELXTL'
_computing_publication_material 'Bruker SHELXTL'
_computing_structure_refinement 'Bruker SHELXTL'
_computing_structure_solution 'Bruker SHELXTL'
_diffrn_ambient_temperature 297(2)
_diffrn_measured_fraction_theta_full 1.000
_diffrn_measured_fraction_theta_max 1.000
_diffrn_measurement_device_type 'CCD area detector'
_diffrn_measurement_method 'phi and omega scans'
_diffrn_radiation_monochromator graphite
_diffrn_radiation_source 'fine-focus sealed tube'
_diffrn_radiation_type MoK\a
_diffrn_radiation_wavelength 0.71073
_diffrn_reflns_av_R_equivalents 0.0582
_diffrn_reflns_av_sigmaI/netI 0.0559
_diffrn_reflns_limit_h_max 17
_diffrn_reflns_limit_h_min -17
_diffrn_reflns_limit_k_max 15
_diffrn_reflns_limit_k_min -15
_diffrn_reflns_limit_l_max 21
_diffrn_reflns_limit_l_min -21
_diffrn_reflns_number 12649
_diffrn_reflns_theta_full 25.01
_diffrn_reflns_theta_max 25.01
_diffrn_reflns_theta_min 2.08
_exptl_absorpt_coefficient_mu 2.751
_exptl_absorpt_correction_T_max 0.6372
_exptl_absorpt_correction_T_min 0.5463
_exptl_absorpt_correction_type multi-scan
_exptl_absorpt_process_details 'Bruker, 2000.'
_exptl_crystal_colour yellow
_exptl_crystal_density_diffrn 1.398
_exptl_crystal_density_method 'not measured'
_exptl_crystal_description block
_exptl_crystal_F_000 1536
_exptl_crystal_size_max 0.25
_exptl_crystal_size_mid 0.19
_exptl_crystal_size_min 0.18
_refine_diff_density_max 0.567
_refine_diff_density_min -0.867
_refine_diff_density_rms 0.082
_refine_ls_extinction_method none
_refine_ls_goodness_of_fit_ref 1.211
_refine_ls_hydrogen_treatment constr
_refine_ls_matrix_type full
_refine_ls_number_parameters 199
_refine_ls_number_reflns 3143
_refine_ls_number_restraints 0
_refine_ls_restrained_S_all 1.211
_refine_ls_R_factor_all 0.0851
_refine_ls_R_factor_gt 0.0660
_refine_ls_shift/su_max 0.001
_refine_ls_shift/su_mean 0.000
_refine_ls_structure_factor_coef Fsqd
_refine_ls_weighting_details 'calc w=1/[\s^2^(Fo^2^)+(0.0352P)^2^+10.9839P] where P=(Fo^2^+2Fc^2^)/3'
_refine_ls_weighting_scheme calc
_refine_ls_wR_factor_gt 0.1190
_refine_ls_wR_factor_ref 0.1252
_reflns_number_gt 2617
_reflns_number_total 3143
_reflns_threshold_expression >2sigma(I)
_cod_data_source_file c2dt30098b.txt
_cod_data_source_block 558r
_cod_depositor_comments
;
The following automatic conversions were performed:

'_symmetry_cell_setting' value 'Monoclinic' changed to 'monoclinic'
according to /home/saulius/struct/CIF-dictionaries/cif_core.dic
dictionary named 'cif_core.dic' version 2.4.1 from 2010-06-29.

Automatic conversion script
Id: cif_fix_values 1715 2011-07-08 13:25:40Z adriana 
;
_cod_original_sg_symbol_H-M 'C2/c '
_cod_database_code 7018756

loop_
_symmetry_equiv_pos_as_xyz
'x, y, z'
'-x, y, -z+1/2'
'x+1/2, y+1/2, z'
'-x+1/2, y+1/2, -z+1/2'
'-x, -y, -z'
'x, -y, z-1/2'
'-x+1/2, -y+1/2, -z'
'x+1/2, -y+1/2, z-1/2'

loop_
_atom_site_label
_atom_site_type_symbol
_atom_site_fract_x
_atom_site_fract_y
_atom_site_fract_z
_atom_site_U_iso_or_equiv
_atom_site_adp_type
_atom_site_occupancy
_atom_site_symmetry_multiplicity
_atom_site_calc_flag
_atom_site_refinement_flags
C2 C 0.2172(4) 0.2685(4) 0.2574(3) 0.0441(14) Uani 1 1 d .
C1 C 0.1950(4) 0.3408(4) 0.2004(3) 0.0449(14) Uani 1 1 d .
C6 C 0.2492(4) 0.3402(5) 0.1467(4) 0.0629(18) Uani 1 1 d .
H6 H 0.2364 0.3870 0.1082 0.075 Uiso 1 1 calc R
C5 C 0.3188(5) 0.2753(6) 0.1479(4) 0.082(2) Uani 1 1 d .
H5 H 0.3517 0.2772 0.1102 0.098 Uiso 1 1 calc R
C4 C 0.3414(5) 0.2066(6) 0.2042(4) 0.080(2) Uani 1 1 d .
H4 H 0.3900 0.1623 0.2056 0.096 Uiso 1 1 calc R
C3 C 0.2909(4) 0.2044(5) 0.2584(4) 0.0638(19) Uani 1 1 d .
H3 H 0.3066 0.1585 0.2972 0.077 Uiso 1 1 calc R
C7 C 0.1720(4) 0.2553(4) 0.3198(3) 0.0471(14) Uani 1 1 d .
H7 H 0.2073 0.2252 0.3613 0.057 Uiso 1 1 calc R
C8 C 0.0708(3) 0.2647(4) 0.3994(3) 0.0396(13) Uani 1 1 d .
C9 C 0.1036(4) 0.3359(4) 0.4534(3) 0.0407(14) Uani 1 1 d .
C10 C 0.0823(4) 0.3197(5) 0.5233(3) 0.0560(17) Uani 1 1 d .
H10 H 0.1033 0.3659 0.5610 0.067 Uiso 1 1 calc R
C11 C 0.0317(5) 0.2383(6) 0.5376(3) 0.0628(19) Uani 1 1 d .
H11 H 0.0201 0.2285 0.5847 0.075 Uiso 1 1 calc R
C12 C -0.0017(4) 0.1714(5) 0.4820(4) 0.0609(19) Uani 1 1 d .
H12 H -0.0376 0.1175 0.4921 0.073 Uiso 1 1 calc R
C13 C 0.0161(4) 0.1808(4) 0.4112(3) 0.0466(15) Uani 1 1 d .
C14 C 0.1584(4) 0.4288(5) 0.4414(3) 0.0507(16) Uani 1 1 d .
H14 H 0.1653 0.4287 0.3897 0.061 Uiso 1 1 calc R
C15 C 0.2540(5) 0.4259(6) 0.4904(4) 0.080(2) Uani 1 1 d .
H15A H 0.2490 0.4226 0.5414 0.120 Uiso 1 1 calc R
H15B H 0.2866 0.4863 0.4822 0.120 Uiso 1 1 calc R
H15C H 0.2859 0.3669 0.4782 0.120 Uiso 1 1 calc R
C16 C 0.1113(4) 0.5265(5) 0.4551(4) 0.0656(19) Uani 1 1 d .
H16A H 0.0512 0.5272 0.4255 0.098 Uiso 1 1 calc R
H16B H 0.1448 0.5837 0.4422 0.098 Uiso 1 1 calc R
H16C H 0.1077 0.5308 0.5063 0.098 Uiso 1 1 calc R
C17 C -0.0167(4) 0.1046(5) 0.3512(4) 0.0584(17) Uani 1 1 d .
H17 H -0.0256 0.1407 0.3039 0.070 Uiso 1 1 calc R
C18 C 0.0553(5) 0.0221(5) 0.3504(4) 0.073(2) Uani 1 1 d .
H18A H 0.1088 0.0526 0.3387 0.110 Uiso 1 1 calc R
H18B H 0.0322 -0.0283 0.3138 0.110 Uiso 1 1 calc R
H18C H 0.0701 -0.0097 0.3980 0.110 Uiso 1 1 calc R
C19 C -0.1073(5) 0.0548(6) 0.3578(5) 0.091(3) Uani 1 1 d .
H19A H -0.0980 0.0092 0.3992 0.137 Uiso 1 1 calc R
H19B H -0.1307 0.0174 0.3135 0.137 Uiso 1 1 calc R
H19C H -0.1498 0.1069 0.3647 0.137 Uiso 1 1 calc R
N1 N 0.0916(3) 0.2785(3) 0.3265(2) 0.0366(10) Uani 1 1 d .
Se1 Se 0.10541(4) 0.44408(4) 0.19109(3) 0.0490(2) Uani 1 1 d .
Zn1 Zn 0.0000 0.36138(6) 0.2500 0.0343(2) Uani 1 2 d S

loop_
_atom_site_aniso_label
_atom_site_aniso_U_11
_atom_site_aniso_U_22
_atom_site_aniso_U_33
_atom_site_aniso_U_23
_atom_site_aniso_U_13
_atom_site_aniso_U_12
C2 0.041(3) 0.053(4) 0.041(3) 0.007(3) 0.015(3) 0.003(3)
C1 0.042(3) 0.046(4) 0.047(3) 0.000(3) 0.012(3) -0.003(3)
C6 0.055(4) 0.071(5) 0.068(4) 0.025(4) 0.024(4) 0.013(4)
C5 0.088(6) 0.090(6) 0.083(5) 0.016(5) 0.056(5) 0.006(5)
C4 0.074(5) 0.087(6) 0.090(6) 0.015(5) 0.044(4) 0.030(4)
C3 0.065(4) 0.072(5) 0.061(4) 0.016(4) 0.028(4) 0.028(4)
C7 0.052(4) 0.049(4) 0.040(3) 0.010(3) 0.009(3) 0.015(3)
C8 0.041(3) 0.046(3) 0.034(3) 0.014(3) 0.013(2) 0.021(3)
C9 0.045(3) 0.045(3) 0.034(3) 0.011(3) 0.012(3) 0.015(3)
C10 0.059(4) 0.074(5) 0.039(3) 0.009(3) 0.021(3) 0.016(4)
C11 0.075(5) 0.085(5) 0.037(4) 0.022(4) 0.030(3) 0.019(4)
C12 0.053(4) 0.072(5) 0.063(4) 0.036(4) 0.027(3) 0.007(3)
C13 0.045(3) 0.049(4) 0.047(4) 0.019(3) 0.013(3) 0.012(3)
C14 0.065(4) 0.057(4) 0.031(3) 0.005(3) 0.011(3) 0.008(3)
C15 0.059(4) 0.095(6) 0.085(5) 0.020(5) 0.014(4) 0.006(4)
C16 0.065(4) 0.056(4) 0.071(5) 0.001(3) 0.003(4) 0.009(3)
C17 0.061(4) 0.057(4) 0.058(4) 0.018(3) 0.012(3) -0.003(3)
C18 0.089(5) 0.061(4) 0.068(5) 0.007(4) 0.011(4) 0.004(4)
C19 0.081(5) 0.088(6) 0.104(6) 0.035(5) 0.018(5) -0.023(5)
N1 0.046(3) 0.035(3) 0.029(2) 0.0114(19) 0.009(2) 0.007(2)
Se1 0.0479(4) 0.0429(4) 0.0568(4) 0.0188(3) 0.0117(3) -0.0015(3)
Zn1 0.0370(5) 0.0339(5) 0.0310(5) 0.000 0.0042(4) 0.000

loop_
_atom_type_symbol
_atom_type_description
_atom_type_scat_dispersion_real
_atom_type_scat_dispersion_imag
_atom_type_scat_source
C C 0.0033 0.0016 'International Tables Vol C Tables 4.2.6.8 and 6.1.1.4'
H H 0.0000 0.0000 'International Tables Vol C Tables 4.2.6.8 and 6.1.1.4'
N N 0.0061 0.0033 'International Tables Vol C Tables 4.2.6.8 and 6.1.1.4'
Zn Zn 0.2839 1.4301 'International Tables Vol C Tables 4.2.6.8 and 6.1.1.4'
Se Se -0.0929 2.2259 'International Tables Vol C Tables 4.2.6.8 and 6.1.1.4'

loop_
_geom_angle_atom_site_label_1
_geom_angle_atom_site_label_2
_geom_angle_atom_site_label_3
_geom_angle
_geom_angle_site_symmetry_1
_geom_angle_site_symmetry_3
C3 C2 C1 119.2(5) . .
C3 C2 C7 114.4(5) . .
C1 C2 C7 126.3(5) . .
C6 C1 C2 116.0(5) . .
C6 C1 Se1 116.3(4) . .
C2 C1 Se1 127.6(4) . .
C5 C6 C1 123.4(6) . .
C5 C6 H6 118.3 . .
C1 C6 H6 118.3 . .
C6 C5 C4 120.5(7) . .
C6 C5 H5 119.8 . .
C4 C5 H5 119.8 . .
C5 C4 C3 118.5(7) . .
C5 C4 H4 120.8 . .
C3 C4 H4 120.8 . .
C4 C3 C2 122.3(6) . .
C4 C3 H3 118.9 . .
C2 C3 H3 118.9 . .
N1 C7 C2 130.2(5) . .
N1 C7 H7 114.9 . .
C2 C7 H7 114.9 . .
C9 C8 C13 123.2(5) . .
C9 C8 N1 118.3(5) . .
C13 C8 N1 118.4(5) . .
C8 C9 C10 116.6(5) . .
C8 C9 C14 124.4(5) . .
C10 C9 C14 119.0(5) . .
C11 C10 C9 122.1(6) . .
C11 C10 H10 119.0 . .
C9 C10 H10 119.0 . .
C10 C11 C12 119.5(6) . .
C10 C11 H11 120.2 . .
C12 C11 H11 120.2 . .
C11 C12 C13 122.6(6) . .
C11 C12 H12 118.7 . .
C13 C12 H12 118.7 . .
C12 C13 C8 115.9(6) . .
C12 C13 C17 122.6(6) . .
C8 C13 C17 121.4(5) . .
C16 C14 C9 111.8(5) . .
C16 C14 C15 109.7(5) . .
C9 C14 C15 111.6(5) . .
C16 C14 H14 107.9 . .
C9 C14 H14 107.9 . .
C15 C14 H14 107.9 . .
C14 C15 H15A 109.5 . .
C14 C15 H15B 109.5 . .
H15A C15 H15B 109.5 . .
C14 C15 H15C 109.5 . .
H15A C15 H15C 109.5 . .
H15B C15 H15C 109.5 . .
C14 C16 H16A 109.5 . .
C14 C16 H16B 109.5 . .
H16A C16 H16B 109.5 . .
C14 C16 H16C 109.5 . .
H16A C16 H16C 109.5 . .
H16B C16 H16C 109.5 . .
C13 C17 C18 110.2(5) . .
C13 C17 C19 113.1(6) . .
C18 C17 C19 110.0(6) . .
C13 C17 H17 107.8 . .
C18 C17 H17 107.8 . .
C19 C17 H17 107.8 . .
C17 C18 H18A 109.5 . .
C17 C18 H18B 109.5 . .
H18A C18 H18B 109.5 . .
C17 C18 H18C 109.5 . .
H18A C18 H18C 109.5 . .
H18B C18 H18C 109.5 . .
C17 C19 H19A 109.5 . .
C17 C19 H19B 109.5 . .
H19A C19 H19B 109.5 . .
C17 C19 H19C 109.5 . .
H19A C19 H19C 109.5 . .
H19B C19 H19C 109.5 . .
C7 N1 C8 116.1(4) . .
C7 N1 Zn1 125.0(4) . .
C8 N1 Zn1 117.5(3) . .
C1 Se1 Zn1 99.26(17) . .
N1 Zn1 N1 117.0(2) 2 .
N1 Zn1 Se1 97.93(12) 2 2
N1 Zn1 Se1 110.06(12) . 2
N1 Zn1 Se1 110.06(12) 2 .
N1 Zn1 Se1 97.93(12) . .
Se1 Zn1 Se1 125.22(5) 2 .

loop_
_geom_bond_atom_site_label_1
_geom_bond_atom_site_label_2
_geom_bond_distance
_geom_bond_site_symmetry_2
C2 C3 1.389(8) .
C2 C1 1.408(7) .
C2 C7 1.459(7) .
C1 C6 1.404(8) .
C1 Se1 1.894(6) .
C6 C5 1.345(9) .
C6 H6 0.9300 .
C5 C4 1.367(10) .
C5 H5 0.9300 .
C4 C3 1.371(8) .
C4 H4 0.9300 .
C3 H3 0.9300 .
C7 N1 1.277(6) .
C7 H7 0.9300 .
C8 C9 1.384(7) .
C8 C13 1.417(8) .
C8 N1 1.451(6) .
C9 C10 1.406(7) .
C9 C14 1.511(8) .
C10 C11 1.366(9) .
C10 H10 0.9300 .
C11 C12 1.368(9) .
C11 H11 0.9300 .
C12 C13 1.392(8) .
C12 H12 0.9300 .
C13 C17 1.501(9) .
C14 C16 1.509(8) .
C14 C15 1.544(9) .
C14 H14 0.9800 .
C15 H15A 0.9600 .
C15 H15B 0.9600 .
C15 H15C 0.9600 .
C16 H16A 0.9600 .
C16 H16B 0.9600 .
C16 H16C 0.9600 .
C17 C18 1.533(9) .
C17 C19 1.538(9) .
C17 H17 0.9800 .
C18 H18A 0.9600 .
C18 H18B 0.9600 .
C18 H18C 0.9600 .
C19 H19A 0.9600 .
C19 H19B 0.9600 .
C19 H19C 0.9600 .
N1 Zn1 2.078(4) .
Se1 Zn1 2.3562(7) .
Zn1 N1 2.078(4) 2
Zn1 Se1 2.3562(7) 2

loop_
_geom_torsion_atom_site_label_1
_geom_torsion_atom_site_label_2
_geom_torsion_atom_site_label_3
_geom_torsion_atom_site_label_4
_geom_torsion
_geom_torsion_site_symmetry_4
C3 C2 C1 C6 1.8(9) .
C7 C2 C1 C6 179.0(6) .
C3 C2 C1 Se1 -174.0(5) .
C7 C2 C1 Se1 3.2(9) .
C2 C1 C6 C5 0.0(10) .
Se1 C1 C6 C5 176.3(6) .
C1 C6 C5 C4 -1.4(12) .
C6 C5 C4 C3 0.9(12) .
C5 C4 C3 C2 0.9(12) .
C1 C2 C3 C4 -2.4(10) .
C7 C2 C3 C4 -179.9(7) .
C3 C2 C7 N1 -158.3(6) .
C1 C2 C7 N1 24.4(10) .
C13 C8 C9 C10 2.0(8) .
N1 C8 C9 C10 -179.8(5) .
C13 C8 C9 C14 -177.1(5) .
N1 C8 C9 C14 1.2(8) .
C8 C9 C10 C11 -0.2(8) .
C14 C9 C10 C11 178.9(5) .
C9 C10 C11 C12 -1.8(10) .
C10 C11 C12 C13 2.1(10) .
C11 C12 C13 C8 -0.4(9) .
C11 C12 C13 C17 177.0(6) .
C9 C8 C13 C12 -1.7(8) .
N1 C8 C13 C12 -179.9(5) .
C9 C8 C13 C17 -179.1(5) .
N1 C8 C13 C17 2.7(7) .
C8 C9 C14 C16 118.9(6) .
C10 C9 C14 C16 -60.1(7) .
C8 C9 C14 C15 -117.8(6) .
C10 C9 C14 C15 63.2(7) .
C12 C13 C17 C18 -92.0(7) .
C8 C13 C17 C18 85.2(7) .
C12 C13 C17 C19 31.6(8) .
C8 C13 C17 C19 -151.2(5) .
C2 C7 N1 C8 -173.7(6) .
C2 C7 N1 Zn1 -7.5(9) .
C9 C8 N1 C7 76.2(6) .
C13 C8 N1 C7 -105.5(6) .
C9 C8 N1 Zn1 -91.1(5) .
C13 C8 N1 Zn1 87.3(5) .
C6 C1 Se1 Zn1 153.2(5) .
C2 C1 Se1 Zn1 -30.9(5) .
C7 N1 Zn1 N1 95.1(5) 2
C8 N1 Zn1 N1 -98.9(4) 2
C7 N1 Zn1 Se1 -154.4(4) 2
C8 N1 Zn1 Se1 11.6(4) 2
C7 N1 Zn1 Se1 -22.3(5) .
C8 N1 Zn1 Se1 143.7(4) .
C1 Se1 Zn1 N1 -89.9(2) 2
C1 Se1 Zn1 N1 32.6(2) .
C1 Se1 Zn1 Se1 154.12(17) 2
